data_4102341
loop_
_publ_author_name
'Pengfei Lu'
'Tanya C. Boorman'
'Alexandra M. Z. Slawin'
'Igor Larrosa'

_publ_section_title
;
 Gold(I)-Mediated C-H Activation of Arenes
;
_journal_name_full 'Journal of the American Chemical Society'
_journal_page_first 5580
_journal_page_last 5581
_journal_paper_doi 10.1021/ja101525w
_journal_volume 132
_journal_year 2010
_chemical_formula_moiety 'C19 H32 Au F2 P'
_chemical_formula_sum 'C19 H32 Au F2 P'
_chemical_formula_weight 526.38
_chemical_name_systematic
; 
 ? 
;
_space_group_IT_number 14
_symmetry_cell_setting monoclinic
_symmetry_space_group_name_Hall '-P 2ybc'
_symmetry_space_group_name_H-M 'P 1 21/c 1'
_atom_sites_solution_hydrogens geom
_atom_sites_solution_primary direct
_atom_sites_solution_secondary difmap
_audit_creation_method SHELXL-97
_cell_angle_alpha 90.00
_cell_angle_beta 104.65(2)
_cell_angle_gamma 90.00
_cell_formula_units_Z 4
_cell_length_a 10.433(9)
_cell_length_b 12.677(8)
_cell_length_c 16.210(13)
_cell_measurement_reflns_used 6900
_cell_measurement_temperature 93(2)
_cell_measurement_theta_max 28.8
_cell_measurement_theta_min 2.1
_cell_volume 2074(3)
_computing_cell_refinement 'CrystalClear (Rigaku Corp., 2004)'
_computing_data_collection 'CrystalClear (Rigaku Corp., 2004)'
_computing_data_reduction 'CrystalClear (Rigaku Corp., 2004)'
_computing_molecular_graphics 'Bruker SHELXTL'
_computing_publication_material 'Bruker SHELXTL'
_computing_structure_refinement 'SHELXL-97 (Sheldrick, 1997)'
_computing_structure_solution 'SHELXS-97 (Sheldrick, 1990)'
_diffrn_ambient_temperature 93(2)
_diffrn_measured_fraction_theta_full 0.991
_diffrn_measured_fraction_theta_max 0.989
_diffrn_measurement_device_type CCD
_diffrn_measurement_method '\w and \f scans'
_diffrn_radiation_monochromator confocal
_diffrn_radiation_source 'rotating anode'
_diffrn_radiation_type MoK\a
_diffrn_radiation_wavelength 0.71073
_diffrn_reflns_av_R_equivalents 0.0724
_diffrn_reflns_av_sigmaI/netI 0.0736
_diffrn_reflns_limit_h_max 12
_diffrn_reflns_limit_h_min -10
_diffrn_reflns_limit_k_max 15
_diffrn_reflns_limit_k_min -12
_diffrn_reflns_limit_l_max 17
_diffrn_reflns_limit_l_min -19
_diffrn_reflns_number 12548
_diffrn_reflns_theta_full 25.00
_diffrn_reflns_theta_max 25.35
_diffrn_reflns_theta_min 2.02
_exptl_absorpt_coefficient_mu 7.184
_exptl_absorpt_correction_T_max 1.000
_exptl_absorpt_correction_T_min 0.340
_exptl_absorpt_correction_type multi-scan
_exptl_absorpt_process_details 'Jacobson, R. (1998) Private communication'
_exptl_crystal_colour Colorless
_exptl_crystal_density_diffrn 1.686
_exptl_crystal_density_method 'not measured'
_exptl_crystal_description Prism
_exptl_crystal_F_000 1032
_exptl_crystal_size_max 0.10
_exptl_crystal_size_mid 0.10
_exptl_crystal_size_min 0.10
_refine_diff_density_max 4.138
_refine_diff_density_min -4.698
_refine_diff_density_rms 0.924
_refine_ls_extinction_method none
_refine_ls_goodness_of_fit_ref 1.241
_refine_ls_hydrogen_treatment constr
_refine_ls_matrix_type full
_refine_ls_number_parameters 210
_refine_ls_number_reflns 3761
_refine_ls_number_restraints 6
_refine_ls_restrained_S_all 1.240
_refine_ls_R_factor_all 0.0978
_refine_ls_R_factor_gt 0.0676
_refine_ls_shift/su_max 0.005
_refine_ls_shift/su_mean 0.000
_refine_ls_structure_factor_coef Fsqd
_refine_ls_weighting_details 'calc w=1/[\s^2^(Fo^2^)+(0.1940P)^2^+0.0000P] where P=(Fo^2^+2Fc^2^)/3'
_refine_ls_weighting_scheme calc
_refine_ls_wR_factor_gt 0.2130
_refine_ls_wR_factor_ref 0.2908
_reflns_number_gt 3232
_reflns_number_total 3761
_reflns_threshold_expression >2sigma(I)
_cod_data_source_file ja101525w_si_006.cif
_cod_data_source_block 2e
_cod_database_code 4102341

loop_
_symmetry_equiv_pos_as_xyz
'x, y, z'
'-x, y+1/2, -z+1/2'
'-x, -y, -z'
'x, -y-1/2, z-1/2'

loop_
_atom_site_label
_atom_site_type_symbol
_atom_site_fract_x
_atom_site_fract_y
_atom_site_fract_z
_atom_site_U_iso_or_equiv
_atom_site_adp_type
_atom_site_occupancy
_atom_site_symmetry_multiplicity
_atom_site_calc_flag
_atom_site_refinement_flags
Au1 Au 0.25247(5) 0.05950(4) 0.11571(3) 0.0156(3) Uani 1 1 d .
C1 C 0.2172(14) 0.2191(10) 0.0968(9) 0.019(3) Uani 1 1 d .
F2 F 0.2995(9) 0.2151(7) -0.0252(6) 0.033(2) Uani 1 1 d .
C2 C 0.2435(13) 0.2716(9) 0.0273(8) 0.016(3) Uani 1 1 d .
C3 C 0.2155(16) 0.3766(10) 0.0036(9) 0.030(3) Uani 1 1 d .
C4 C 0.1558(16) 0.4335(9) 0.0583(11) 0.024(3) Uani 1 1 d .
H4A H 0.1347 0.5042 0.0468 0.029 Uiso 1 1 calc R
C5 C 0.1275(13) 0.3868(10) 0.1296(9) 0.025(3) Uani 1 1 d .
H5A H 0.0879 0.4252 0.1654 0.030 Uiso 1 1 calc R
F6 F 0.1353(8) 0.2387(7) 0.2170(6) 0.031(2) Uani 1 1 d .
C6 C 0.1602(13) 0.2807(10) 0.1459(9) 0.019(3) Uani 1 1 d U
P1 P 0.2840(4) -0.1197(3) 0.1290(2) 0.0140(7) Uani 1 1 d .
C7 C 0.243(2) 0.4204(15) -0.0745(12) 0.047(5) Uani 1 1 d .
H7A H 0.3367 0.4293 -0.0661 0.071 Uiso 1 1 calc R
H7B H 0.1998 0.4875 -0.0871 0.071 Uiso 1 1 calc R
H7C H 0.2101 0.3730 -0.1213 0.071 Uiso 1 1 calc R
C8 C 0.4525(14) -0.1507(10) 0.2031(8) 0.023(3) Uani 1 1 d .
C9 C 0.471(2) -0.2696(17) 0.230(2) 0.132(17) Uani 1 1 d .
H9A H 0.5577 -0.2797 0.2674 0.197 Uiso 1 1 calc R
H9B H 0.4610 -0.3128 0.1805 0.197 Uiso 1 1 calc R
H9C H 0.4052 -0.2889 0.2597 0.197 Uiso 1 1 calc R
C10 C 0.5541(18) -0.1123(19) 0.1642(11) 0.056(6) Uani 1 1 d .
H10A H 0.6398 -0.1278 0.2008 0.084 Uiso 1 1 calc R
H10B H 0.5447 -0.0374 0.1560 0.084 Uiso 1 1 calc R
H10C H 0.5450 -0.1463 0.1101 0.084 Uiso 1 1 calc R
C11 C 0.4717(19) -0.0876(18) 0.2870(10) 0.050(5) Uani 1 1 d .
H11A H 0.5568 -0.1038 0.3241 0.076 Uiso 1 1 calc R
H11B H 0.4034 -0.1064 0.3145 0.076 Uiso 1 1 calc R
H11C H 0.4667 -0.0135 0.2746 0.076 Uiso 1 1 calc R
C12 C 0.2756(14) -0.1727(9) 0.0183(8) 0.018(3) Uani 1 1 d .
C13 C 0.318(4) -0.2879(16) 0.0174(15) 0.107(13) Uani 1 1 d .
H13A H 0.3117 -0.3096 -0.0403 0.160 Uiso 1 1 calc R
H13B H 0.2618 -0.3314 0.0416 0.160 Uiso 1 1 calc R
H13C H 0.4084 -0.2952 0.0503 0.160 Uiso 1 1 calc R
C14 C 0.362(2) -0.109(2) -0.0235(11) 0.068(8) Uani 1 1 d .
H14A H 0.3570 -0.1371 -0.0793 0.102 Uiso 1 1 calc R
H14B H 0.4522 -0.1129 0.0102 0.102 Uiso 1 1 calc R
H14C H 0.3332 -0.0372 -0.0282 0.102 Uiso 1 1 calc R
C15 C 0.135(2) -0.155(2) -0.0346(11) 0.082(8) Uani 1 1 d .
H15A H 0.1266 -0.1810 -0.0914 0.124 Uiso 1 1 calc R
H15B H 0.1150 -0.0812 -0.0366 0.124 Uiso 1 1 calc R
H15C H 0.0745 -0.1924 -0.0092 0.124 Uiso 1 1 calc R
C16 C 0.1466(19) -0.1801(11) 0.1712(9) 0.034(4) Uani 1 1 d .
C17 C 0.0113(16) -0.1294(19) 0.1240(12) 0.060(6) Uani 1 1 d .
H17A H -0.0585 -0.1599 0.1450 0.090 Uiso 1 1 calc R
H17B H -0.0052 -0.1425 0.0639 0.090 Uiso 1 1 calc R
H17C H 0.0146 -0.0547 0.1341 0.090 Uiso 1 1 calc R
C18 C 0.1581(19) -0.147(2) 0.2618(12) 0.064(7) Uani 1 1 d .
H18A H 0.0877 -0.1780 0.2817 0.096 Uiso 1 1 calc R
H18B H 0.1522 -0.0713 0.2644 0.096 Uiso 1 1 calc R
H18C H 0.2419 -0.1696 0.2971 0.096 Uiso 1 1 calc R
C19 C 0.123(3) -0.2995(16) 0.1624(18) 0.079(8) Uani 1 1 d .
H19A H 0.0504 -0.3183 0.1860 0.118 Uiso 1 1 calc R
H19B H 0.2014 -0.3361 0.1926 0.118 Uiso 1 1 calc R
H19C H 0.1022 -0.3187 0.1032 0.118 Uiso 1 1 calc R

loop_
_atom_site_aniso_label
_atom_site_aniso_U_11
_atom_site_aniso_U_22
_atom_site_aniso_U_33
_atom_site_aniso_U_23
_atom_site_aniso_U_13
_atom_site_aniso_U_12
Au1 0.0184(5) 0.0099(5) 0.0164(5) -0.00034(14) 0.0008(3) 0.00075(14)
C1 0.022(7) 0.013(6) 0.018(6) 0.002(5) -0.002(6) -0.015(5)
F2 0.045(6) 0.029(5) 0.033(5) -0.002(4) 0.026(4) -0.002(4)
C2 0.021(7) 0.014(7) 0.014(6) -0.002(5) 0.006(5) -0.002(5)
C3 0.050(10) 0.009(6) 0.024(7) 0.009(5) -0.006(7) -0.010(6)
C4 0.025(8) 0.008(6) 0.033(9) -0.002(5) -0.002(7) -0.002(4)
C5 0.025(7) 0.011(6) 0.035(8) -0.008(5) -0.001(6) 0.001(5)
F6 0.047(5) 0.022(4) 0.032(5) 0.002(4) 0.023(4) -0.007(4)
C6 0.019(3) 0.019(3) 0.019(3) 0.0001(10) 0.0051(12) -0.0005(10)
P1 0.0203(16) 0.0075(16) 0.0128(14) -0.0015(12) 0.0016(13) -0.0005(13)
C7 0.067(14) 0.044(10) 0.030(10) 0.006(8) 0.010(9) -0.012(9)
C8 0.029(8) 0.016(6) 0.020(6) 0.002(5) -0.003(6) 0.000(5)
C9 0.087(18) 0.045(13) 0.19(4) -0.012(17) -0.11(2) 0.015(12)
C10 0.032(10) 0.112(18) 0.025(9) 0.012(10) 0.009(8) 0.022(11)
C11 0.040(11) 0.096(14) 0.009(7) -0.007(9) -0.004(7) -0.028(10)
C12 0.032(8) 0.008(6) 0.014(6) -0.005(5) 0.008(6) -0.013(5)
C13 0.27(4) 0.029(11) 0.044(13) -0.002(10) 0.08(2) 0.022(16)
C14 0.075(16) 0.12(2) 0.011(8) -0.018(10) 0.020(9) -0.062(15)
C15 0.046(13) 0.17(2) 0.021(9) -0.039(12) -0.018(8) 0.042(14)
C16 0.069(12) 0.021(7) 0.013(7) -0.004(5) 0.013(8) -0.004(7)
C17 0.018(8) 0.113(18) 0.052(12) 0.045(12) 0.016(8) -0.001(9)
C18 0.033(10) 0.13(2) 0.026(10) -0.030(12) 0.011(8) -0.035(12)
C19 0.13(2) 0.039(12) 0.082(18) 0.014(12) 0.054(18) -0.017(12)

loop_
_atom_type_symbol
_atom_type_description
_atom_type_scat_dispersion_real
_atom_type_scat_dispersion_imag
_atom_type_scat_source
C C 0.0033 0.0016 'International Tables Vol C Tables 4.2.6.8 and 6.1.1.4'
H H 0.0000 0.0000 'International Tables Vol C Tables 4.2.6.8 and 6.1.1.4'
F F 0.0171 0.0103 'International Tables Vol C Tables 4.2.6.8 and 6.1.1.4'
P P 0.1023 0.0942 'International Tables Vol C Tables 4.2.6.8 and 6.1.1.4'
Au Au -2.0133 8.8022 'International Tables Vol C Tables 4.2.6.8 and 6.1.1.4'

loop_
_geom_angle_atom_site_label_1
_geom_angle_atom_site_label_2
_geom_angle_atom_site_label_3
_geom_angle
C1 Au1 P1 176.7(4)
C6 C1 C2 113.8(11)
C6 C1 Au1 124.4(10)
C2 C1 Au1 121.6(10)
F2 C2 C1 117.4(10)
F2 C2 C3 115.2(12)
C1 C2 C3 127.4(13)
C2 C3 C4 114.3(12)
C2 C3 C7 121.5(15)
C4 C3 C7 124.2(13)
C5 C4 C3 121.7(11)
C5 C4 H4A 119.2
C3 C4 H4A 119.2
C4 C5 C6 118.2(13)
C4 C5 H5A 120.9
C6 C5 H5A 120.9
C1 C6 F6 118.7(11)
C1 C6 C5 124.5(13)
F6 C6 C5 116.7(11)
C16 P1 C12 109.8(6)
C16 P1 C8 110.5(7)
C12 P1 C8 109.7(6)
C16 P1 Au1 109.2(5)
C12 P1 Au1 106.9(4)
C8 P1 Au1 110.5(4)
C3 C7 H7A 109.5
C3 C7 H7B 109.5
H7A C7 H7B 109.5
C3 C7 H7C 109.5
H7A C7 H7C 109.5
H7B C7 H7C 109.5
C10 C8 C11 105.2(13)
C10 C8 C9 113.3(18)
C11 C8 C9 105.7(16)
C10 C8 P1 108.5(10)
C11 C8 P1 110.0(11)
C9 C8 P1 113.8(10)
C8 C9 H9A 109.5
C8 C9 H9B 109.5
H9A C9 H9B 109.5
C8 C9 H9C 109.5
H9A C9 H9C 109.5
H9B C9 H9C 109.5
C8 C10 H10A 109.5
C8 C10 H10B 109.5
H10A C10 H10B 109.5
C8 C10 H10C 109.5
H10A C10 H10C 109.5
H10B C10 H10C 109.5
C8 C11 H11A 109.5
C8 C11 H11B 109.5
H11A C11 H11B 109.5
C8 C11 H11C 109.5
H11A C11 H11C 109.5
H11B C11 H11C 109.5
C14 C12 C15 105.9(17)
C14 C12 C13 107.3(18)
C15 C12 C13 112.1(19)
C14 C12 P1 110.5(10)
C15 C12 P1 106.8(10)
C13 C12 P1 113.8(11)
C12 C13 H13A 109.5
C12 C13 H13B 109.5
H13A C13 H13B 109.5
C12 C13 H13C 109.5
H13A C13 H13C 109.5
H13B C13 H13C 109.5
C12 C14 H14A 109.5
C12 C14 H14B 109.5
H14A C14 H14B 109.5
C12 C14 H14C 109.5
H14A C14 H14C 109.5
H14B C14 H14C 109.5
C12 C15 H15A 109.5
C12 C15 H15B 109.5
H15A C15 H15B 109.5
C12 C15 H15C 109.5
H15A C15 H15C 109.5
H15B C15 H15C 109.5
C18 C16 C19 109.8(17)
C18 C16 C17 101.6(16)
C19 C16 C17 104.8(18)
C18 C16 P1 110.9(12)
C19 C16 P1 118.9(14)
C17 C16 P1 109.2(10)
C16 C17 H17A 109.5
C16 C17 H17B 109.5
H17A C17 H17B 109.5
C16 C17 H17C 109.5
H17A C17 H17C 109.5
H17B C17 H17C 109.5
C16 C18 H18A 109.5
C16 C18 H18B 109.5
H18A C18 H18B 109.5
C16 C18 H18C 109.5
H18A C18 H18C 109.5
H18B C18 H18C 109.5
C16 C19 H19A 109.5
C16 C19 H19B 109.5
H19A C19 H19B 109.5
C16 C19 H19C 109.5
H19A C19 H19C 109.5
H19B C19 H19C 109.5

loop_
_geom_bond_atom_site_label_1
_geom_bond_atom_site_label_2
_geom_bond_distance
Au1 C1 2.065(13)
Au1 P1 2.298(3)
C1 C6 1.355(19)
C1 C2 1.394(18)
F2 C2 1.354(15)
C2 C3 1.396(17)
C3 C4 1.41(2)
C3 C7 1.48(2)
C4 C5 1.40(2)
C4 H4A 0.9300
C5 C6 1.396(18)
C5 H5A 0.9300
F6 C6 1.354(16)
P1 C16 1.898(18)
P1 C12 1.897(13)
P1 C8 1.903(14)
C7 H7A 0.9600
C7 H7B 0.9600
C7 H7C 0.9600
C8 C10 1.45(2)
C8 C11 1.55(2)
C8 C9 1.57(3)
C9 H9A 0.9600
C9 H9B 0.9600
C9 H9C 0.9600
C10 H10A 0.9600
C10 H10B 0.9600
C10 H10C 0.9600
C11 H11A 0.9600
C11 H11B 0.9600
C11 H11C 0.9600
C12 C14 1.49(2)
C12 C15 1.52(2)
C12 C13 1.53(2)
C13 H13A 0.9600
C13 H13B 0.9600
C13 H13C 0.9600
C14 H14A 0.9600
C14 H14B 0.9600
C14 H14C 0.9600
C15 H15A 0.9600
C15 H15B 0.9600
C15 H15C 0.9600
C16 C18 1.50(2)
C16 C19 1.53(2)
C16 C17 1.56(2)
C17 H17A 0.9600
C17 H17B 0.9600
C17 H17C 0.9600
C18 H18A 0.9600
C18 H18B 0.9600
C18 H18C 0.9600
C19 H19A 0.9600
C19 H19B 0.9600
C19 H19C 0.9600

loop_
_geom_torsion_atom_site_label_1
_geom_torsion_atom_site_label_2
_geom_torsion_atom_site_label_3
_geom_torsion_atom_site_label_4
_geom_torsion
P1 Au1 C1 C6 120(6)
P1 Au1 C1 C2 -56(7)
C6 C1 C2 F2 -179.5(11)
Au1 C1 C2 F2 -3.3(18)
C6 C1 C2 C3 -1(2)
Au1 C1 C2 C3 174.9(11)
F2 C2 C3 C4 179.2(13)
C1 C2 C3 C4 1(2)
F2 C2 C3 C7 1(2)
C1 C2 C3 C7 -176.8(15)
C2 C3 C4 C5 0(2)
C7 C3 C4 C5 177.4(15)
C3 C4 C5 C6 0(2)
C2 C1 C6 F6 -177.4(12)
Au1 C1 C6 F6 6.5(18)
C2 C1 C6 C5 1(2)
Au1 C1 C6 C5 -175.1(10)
C4 C5 C6 C1 0(2)
C4 C5 C6 F6 178.0(12)
C1 Au1 P1 C16 -87(7)
C1 Au1 P1 C12 32(7)
C1 Au1 P1 C8 151(7)
C16 P1 C8 C10 174.4(12)
C12 P1 C8 C10 53.1(13)
Au1 P1 C8 C10 -64.5(13)
C16 P1 C8 C11 -71.0(12)
C12 P1 C8 C11 167.7(10)
Au1 P1 C8 C11 50.1(11)
C16 P1 C8 C9 47.3(19)
C12 P1 C8 C9 -74.0(18)
Au1 P1 C8 C9 168.4(17)
C16 P1 C12 C14 167.4(15)
C8 P1 C12 C14 -70.8(16)
Au1 P1 C12 C14 49.1(16)
C16 P1 C12 C15 52.7(15)
C8 P1 C12 C15 174.4(14)
Au1 P1 C12 C15 -65.7(14)
C16 P1 C12 C13 -71.7(19)
C8 P1 C12 C13 50.1(18)
Au1 P1 C12 C13 169.9(17)
C12 P1 C16 C18 175.1(15)
C8 P1 C16 C18 53.8(17)
Au1 P1 C16 C18 -68.0(16)
C12 P1 C16 C19 46.3(19)
C8 P1 C16 C19 -74.9(18)
Au1 P1 C16 C19 163.2(16)
C12 P1 C16 C17 -73.8(13)
C8 P1 C16 C17 165.0(12)
Au1 P1 C16 C17 43.1(13)
